data_4344362
loop_
_publ_author_name
'Anema, S.G.'
'MacKay, K.M.'
'Nicholson, B.K.'

_publ_section_title
;
 Characterization of open clusters with linked Ge Fe2 or Sn Fe2 triangles:
 Structures of Ge2 Fe6 (C O)23, Sn2 Fe6 (C O)23, and Ge2 Fe7 (C O)26
;
_journal_name_full 'Inorganic Chemistry'
_journal_page_first 3158
_journal_page_last 3164
_journal_volume 28
_journal_year 1989
_chemical_formula_sum 'C23 Fe6 Ge2 O23'
_chemical_name_systematic '((Fe (C O)3)2 (C O)) (Fe (C O)4)4 Ge2'
_space_group_IT_number 2
_symmetry_space_group_name_Hall '-P 1'
_symmetry_space_group_name_H-M 'P -1'
_cell_angle_alpha 96.875
_cell_angle_beta 97.125
_cell_angle_gamma 67.398
_cell_formula_units_Z 2
_cell_length_a 13.872
_cell_length_b 14.5501
_cell_length_c 9.2221
_cell_volume 1699.870
_citation_journal_id_ASTM INOCAJ
_cod_data_source_file Anema_INOCAJ_1989_998.cif
_cod_data_source_block C23Fe6Ge2O23
_cod_original_cell_volume 1699.87
_cod_database_code 4344362

loop_
_symmetry_equiv_pos_as_xyz
x,y,z
-x,-y,-z

loop_
_atom_site_label
_atom_site_type_symbol
_atom_site_fract_x
_atom_site_fract_y
_atom_site_fract_z
_atom_site_occupancy
_atom_site_U_iso_or_equiv
O5 O-2 0.9945 0.1286 -0.1001 1 0.0
C1 C+2 0.0888 0.1909 0.2033 1 0.0
C20 C+2 0.5798 0.1377 0.5362 1 0.0
O20 O-2 0.6293 0.121 0.6425 1 0.0
O13 O-2 0.817 0.4303 0.5936 1 0.0
O9 O-2 0.0382 0.0408 0.3608 1 0.0
C7 C+2 0.8113 0.4643 0.0775 1 0.0
O2 O-2 0.1729 0.386 0.2109 1 0.0
C5 C+2 0.9536 0.2068 -0.0496 1 0.0
O1 O-2 0.1412 0.1138 0.1624 1 0.0
O19 O-2 0.3857 0.4386 0.2037 1 0.0
O11 O-2 0.7951 0.0991 -0.0339 1 0.0
Fe6 Fe 0.4983 0.1631 0.3667 1 0.0
O17 O-2 0.4917 0.3047 -0.1845 1 0.0
O7 O-2 0.7625 0.5457 0.1059 1 0.0
C12 C+2 0.6399 0.4106 0.244 1 0.0
O3 O-2 0.8949 0.5215 0.3881 1 0.0
O21 O-2 0.3132 0.1184 0.3939 1 0.0
C13 C+2 0.7782 0.3923 0.5064 1 0.0
O8 O-2 0.6983 0.333 -0.1645 1 0.0
C11 C+2 0.8018 0.1165 0.0894 1 0.0
C17 C+2 0.4896 0.2752 -0.0765 1 0.0
C16 C+2 0.5627 0.1059 0.0178 1 0.0
Fe1 Fe 0.0129 0.3155 0.2788 1 0.0
Fe5 Fe 0.4807 0.2292 0.0887 1 0.0
C23 C+2 0.4183 0.2893 0.4341 1 0.0
C14 C+2 0.6085 0.3666 0.505 1 0.0
C2 C+2 0.1118 0.3589 0.2352 1 0.0
C22 C+2 0.5593 0.0259 0.2888 1 0.0
Fe3 Fe 0.8134 0.141 0.2867 1 0.0
C10 C+2 0.7956 0.0343 0.3402 1 0.0
C19 C+2 0.4231 0.3573 0.1642 1 0.0
Ge2 Ge 0.6227 0.2173 0.2689 1 0.0
O23 O-2 0.3629 0.3621 0.4813 1 0.0
C9 C+2 0.953 0.0821 0.3284 1 0.0
Fe4 Fe 0.7099 0.3269 0.3842 1 0.0
O14 O-2 0.5443 0.4012 0.5844 1 0.0
O10 O-2 0.7926 -0.0364 0.3749 1 0.0
C4 C+2 0.0443 0.2778 0.4617 1 0.0
O12 O-2 0.5948 0.4656 0.1571 1 0.0
Fe2 Fe 0.8852 0.3359 0.0165 1 0.0
O18 O-2 0.2804 0.1997 0.0163 1 0.0
C8 C+2 0.7712 0.334 -0.0962 1 0.0
C21 C+2 0.385 0.1348 0.3791 1 0.0
O15 O-2 0.8319 0.1846 0.6081 1 0.0
O6 O-2 0.0186 0.4034 -0.1366 1 0.0
C15 C+2 0.801 0.204 0.4897 1 0.0
O22 O-2 0.5912 -0.0452 0.2481 1 0.0
O4 O-2 0.0641 0.2547 0.5774 1 0.0
C6 C+2 0.9684 0.3758 -0.078 1 0.0
C3 C+2 0.9357 0.4432 0.3429 1 0.0
Ge1 Ge 0.8548 0.2811 0.2332 1 0.0
C18 C+2 0.3572 0.2108 0.0469 1 0.0
O16 O-2 0.6112 0.0303 -0.0338 1 0.0
